data_7028482
loop_
_publ_author_name
'Gong, Dirong'
'Wang, Baolin'
'Jia, Xiaoyu'
'Zhang, Xuequan'

_publ_section_title
;
 The enhanced catalytic performance of cobalt catalysts towards butadiene
 polymerization by introducing a labile donor in a salen ligand.
;
_journal_issue 10
_journal_name_full 'Dalton transactions (Cambridge, England : 2003)'
_journal_page_first 4169
_journal_page_last 4178
_journal_paper_doi 10.1039/c3dt52708e
_journal_volume 43
_journal_year 2014
_chemical_formula_sum 'C28 H24 Co N2 O4'
_chemical_formula_weight 511.42
_chemical_name_systematic
; 
 ? 
;
_space_group_IT_number 14
_symmetry_cell_setting monoclinic
_symmetry_space_group_name_Hall '-P 2ybc'
_symmetry_space_group_name_H-M 'P 1 21/c 1'
_atom_sites_solution_hydrogens geom
_atom_sites_solution_primary direct
_atom_sites_solution_secondary difmap
_audit_creation_method SHELXL-97
_cell_angle_alpha 90.00
_cell_angle_beta 95.7840(10)
_cell_angle_gamma 90.00
_cell_formula_units_Z 4
_cell_length_a 12.8267(7)
_cell_length_b 12.4005(7)
_cell_length_c 14.4996(8)
_cell_measurement_temperature 296(2)
_cell_volume 2294.5(2)
_computing_structure_refinement 'SHELXL-97 (Sheldrick, 2008)'
_computing_structure_solution 'SHELXS-97 (Sheldrick, 2008)'
_diffrn_ambient_temperature 296(2)
_diffrn_measured_fraction_theta_full 1.000
_diffrn_measured_fraction_theta_max 1.000
_diffrn_radiation_monochromator graphite
_diffrn_radiation_source 'fine-focus sealed tube'
_diffrn_radiation_type MoK\a
_diffrn_radiation_wavelength 0.71073
_diffrn_reflns_av_R_equivalents 0.0367
_diffrn_reflns_av_sigmaI/netI 0.0449
_diffrn_reflns_limit_h_max 15
_diffrn_reflns_limit_h_min -14
_diffrn_reflns_limit_k_max 15
_diffrn_reflns_limit_k_min -15
_diffrn_reflns_limit_l_max 14
_diffrn_reflns_limit_l_min -17
_diffrn_reflns_number 12582
_diffrn_reflns_theta_full 26.14
_diffrn_reflns_theta_max 26.14
_diffrn_reflns_theta_min 1.60
_exptl_absorpt_coefficient_mu 0.787
_exptl_absorpt_correction_type none
_exptl_crystal_density_diffrn 1.480
_exptl_crystal_density_method 'not measured'
_exptl_crystal_F_000 1060.0
_exptl_crystal_size_max 0.25
_exptl_crystal_size_mid 0.17
_exptl_crystal_size_min 0.09
_refine_diff_density_max 0.270
_refine_diff_density_min -0.358
_refine_diff_density_rms 0.057
_refine_ls_extinction_method none
_refine_ls_goodness_of_fit_ref 1.020
_refine_ls_hydrogen_treatment constr
_refine_ls_matrix_type full
_refine_ls_number_parameters 318
_refine_ls_number_reflns 4572
_refine_ls_number_restraints 0
_refine_ls_restrained_S_all 1.020
_refine_ls_R_factor_all 0.0542
_refine_ls_R_factor_gt 0.0355
_refine_ls_shift/su_max 0.001
_refine_ls_shift/su_mean 0.000
_refine_ls_structure_factor_coef Fsqd
_refine_ls_weighting_details 'calc w=1/[\s^2^(Fo^2^)+(0.0407P)^2^+0.7376P] where P=(Fo^2^+2Fc^2^)/3'
_refine_ls_weighting_scheme calc
_refine_ls_wR_factor_gt 0.0833
_refine_ls_wR_factor_ref 0.0911
_reflns_number_gt 3527
_reflns_number_total 4572
_reflns_threshold_expression >2sigma(I)
_cod_data_source_file c3dt52708e.txt
_cod_data_source_block 1
_cod_original_sg_symbol_H-M P21/c
_cod_database_code 7028482

loop_
_symmetry_equiv_pos_as_xyz
'x, y, z'
'-x, y+1/2, -z+1/2'
'-x, -y, -z'
'x, -y-1/2, z-1/2'

loop_
_atom_site_label
_atom_site_type_symbol
_atom_site_fract_x
_atom_site_fract_y
_atom_site_fract_z
_atom_site_U_iso_or_equiv
_atom_site_adp_type
_atom_site_occupancy
_atom_site_symmetry_multiplicity
_atom_site_calc_flag
_atom_site_refinement_flags
Co1 Co 0.74303(2) 0.63330(2) 0.98438(2) 0.02162(10) Uani 1 1 d .
N2 N 0.58293(13) 0.62657(14) 0.94900(12) 0.0205(4) Uani 1 1 d .
O4 O 0.72948(11) 0.54743(13) 1.09726(11) 0.0283(4) Uani 1 1 d .
O2 O 0.67990(13) 0.78006(13) 1.04665(13) 0.0361(4) Uani 1 1 d .
C11 C 0.95809(19) 0.35523(18) 1.23705(17) 0.0297(6) Uani 1 1 d .
H11 H 1.0079 0.3105 1.2685 0.036 Uiso 1 1 calc R
O1 O 0.76748(12) 0.53218(14) 0.88406(12) 0.0332(4) Uani 1 1 d .
O3 O 0.79412(12) 0.76262(13) 0.88951(12) 0.0325(4) Uani 1 1 d .
N1 N 0.90117(14) 0.65614(14) 1.02383(13) 0.0222(4) Uani 1 1 d .
C14 C 0.80399(17) 0.48918(18) 1.13982(15) 0.0234(5) Uani 1 1 d .
C9 C 0.91324(17) 0.50188(18) 1.12852(15) 0.0218(5) Uani 1 1 d .
C8 C 0.95452(17) 0.58486(18) 1.07417(15) 0.0235(5) Uani 1 1 d .
H8 H 1.0271 0.5880 1.0750 0.028 Uiso 1 1 calc R
C22 C 0.53779(17) 0.56158(17) 0.88757(16) 0.0253(5) Uani 1 1 d .
H22 H 0.4650 0.5589 0.8828 0.030 Uiso 1 1 calc R
C16 C 0.57358(19) 0.77582(19) 1.05276(17) 0.0290(5) Uani 1 1 d .
C28 C 0.69941(18) 0.48404(18) 0.82540(16) 0.0255(5) Uani 1 1 d .
C23 C 0.58854(18) 0.49344(18) 0.82628(16) 0.0247(5) Uani 1 1 d .
C21 C 0.52070(17) 0.69234(18) 1.00201(16) 0.0232(5) Uani 1 1 d .
C10 C 0.98689(18) 0.43263(18) 1.17749(16) 0.0260(5) Uani 1 1 d .
H10 H 1.0574 0.4400 1.1689 0.031 Uiso 1 1 calc R
C2 C 0.89457(17) 0.80001(18) 0.91239(16) 0.0245(5) Uani 1 1 d .
C7 C 0.95295(17) 0.74149(18) 0.98217(16) 0.0235(5) Uani 1 1 d .
C20 C 0.41409(18) 0.6812(2) 1.00774(17) 0.0300(6) Uani 1 1 d .
H20 H 0.3780 0.6250 0.9764 0.036 Uiso 1 1 calc R
C26 C 0.6684(2) 0.3629(2) 0.69334(18) 0.0397(7) Uani 1 1 d .
H26 H 0.6952 0.3211 0.6480 0.048 Uiso 1 1 calc R
C27 C 0.7353(2) 0.41842(19) 0.75557(17) 0.0325(6) Uani 1 1 d .
H27 H 0.8070 0.4127 0.7518 0.039 Uiso 1 1 calc R
C13 C 0.77844(18) 0.40903(19) 1.20236(16) 0.0287(5) Uani 1 1 d .
H13 H 0.7084 0.3994 1.2119 0.034 Uiso 1 1 calc R
C24 C 0.5221(2) 0.43231(19) 0.76268(18) 0.0357(6) Uani 1 1 d .
H24 H 0.4501 0.4357 0.7655 0.043 Uiso 1 1 calc R
C19 C 0.3605(2) 0.7522(2) 1.05920(19) 0.0410(7) Uani 1 1 d .
H19 H 0.2889 0.7438 1.0623 0.049 Uiso 1 1 calc R
C3 C 0.93636(19) 0.88770(19) 0.87115(17) 0.0302(6) Uani 1 1 d .
H3 H 0.8963 0.9258 0.8250 0.036 Uiso 1 1 calc R
C12 C 0.8519(2) 0.34484(19) 1.24955(18) 0.0329(6) Uani 1 1 d .
H12 H 0.8310 0.2934 1.2906 0.039 Uiso 1 1 calc R
C6 C 1.05471(19) 0.7752(2) 1.00846(18) 0.0334(6) Uani 1 1 d .
H6 H 1.0951 0.7380 1.0550 0.040 Uiso 1 1 calc R
C25 C 0.5602(2) 0.3683(2) 0.69707(19) 0.0436(7) Uani 1 1 d .
H25 H 0.5149 0.3291 0.6557 0.052 Uiso 1 1 calc R
C4 C 1.03807(19) 0.9188(2) 0.89862(18) 0.0354(6) Uani 1 1 d .
H4 H 1.0667 0.9779 0.8707 0.042 Uiso 1 1 calc R
C17 C 0.5203(2) 0.8476(2) 1.10330(19) 0.0421(7) Uani 1 1 d .
H17 H 0.5560 0.9036 1.1353 0.051 Uiso 1 1 calc R
C5 C 1.0973(2) 0.8627(2) 0.96714(19) 0.0395(7) Uani 1 1 d .
H5 H 1.1658 0.8838 0.9855 0.047 Uiso 1 1 calc R
C15 C 0.7374(2) 0.8677(2) 1.0909(2) 0.0607(10) Uani 1 1 d .
H15A H 0.7107 0.9346 1.0650 0.091 Uiso 1 1 calc R
H15B H 0.8101 0.8609 1.0814 0.091 Uiso 1 1 calc R
H15C H 0.7300 0.8665 1.1562 0.091 Uiso 1 1 calc R
C18 C 0.4137(2) 0.8357(2) 1.1061(2) 0.0487(8) Uani 1 1 d .
H18 H 0.3774 0.8844 1.1398 0.058 Uiso 1 1 calc R
C1 C 0.7308(2) 0.8153(3) 0.8173(2) 0.0638(11) Uani 1 1 d .
H1A H 0.7138 0.8865 0.8371 0.096 Uiso 1 1 calc R
H1B H 0.6674 0.7750 0.8026 0.096 Uiso 1 1 calc R
H1C H 0.7682 0.8201 0.7634 0.096 Uiso 1 1 calc R

loop_
_atom_site_aniso_label
_atom_site_aniso_U_11
_atom_site_aniso_U_22
_atom_site_aniso_U_33
_atom_site_aniso_U_23
_atom_site_aniso_U_13
_atom_site_aniso_U_12
Co1 0.01811(16) 0.02380(17) 0.02270(18) -0.00118(14) 0.00086(12) -0.00183(13)
N2 0.0192(9) 0.0208(9) 0.0216(10) 0.0016(8) 0.0022(7) -0.0009(8)
O4 0.0188(8) 0.0369(9) 0.0293(9) 0.0069(8) 0.0032(7) 0.0005(7)
O2 0.0266(9) 0.0322(10) 0.0503(12) -0.0178(9) 0.0075(8) -0.0051(8)
C11 0.0315(13) 0.0257(13) 0.0308(14) 0.0033(11) -0.0028(10) 0.0041(11)
O1 0.0218(8) 0.0414(10) 0.0370(10) -0.0146(8) 0.0055(7) -0.0065(8)
O3 0.0219(9) 0.0364(9) 0.0373(10) 0.0135(8) -0.0065(7) -0.0040(7)
N1 0.0207(10) 0.0250(10) 0.0208(10) 0.0007(8) 0.0022(8) -0.0031(8)
C14 0.0221(12) 0.0266(12) 0.0214(12) -0.0030(10) 0.0015(9) -0.0016(10)
C9 0.0234(12) 0.0234(11) 0.0186(12) -0.0021(9) 0.0017(9) -0.0006(9)
C8 0.0170(11) 0.0302(12) 0.0234(12) -0.0025(10) 0.0024(9) -0.0007(10)
C22 0.0179(11) 0.0255(12) 0.0315(14) 0.0028(10) -0.0031(10) -0.0014(10)
C16 0.0287(13) 0.0285(13) 0.0310(14) 0.0000(11) 0.0082(10) 0.0038(10)
C28 0.0323(13) 0.0218(12) 0.0233(13) 0.0000(10) 0.0074(10) -0.0030(10)
C23 0.0291(13) 0.0205(11) 0.0234(13) 0.0014(10) -0.0026(10) -0.0004(10)
C21 0.0234(12) 0.0243(12) 0.0223(12) 0.0064(10) 0.0037(9) 0.0052(10)
C10 0.0236(12) 0.0273(12) 0.0271(13) -0.0039(10) 0.0018(10) 0.0007(10)
C2 0.0213(12) 0.0252(12) 0.0272(13) 0.0001(10) 0.0034(9) -0.0017(10)
C7 0.0225(12) 0.0246(12) 0.0236(12) -0.0008(10) 0.0034(9) -0.0045(10)
C20 0.0248(13) 0.0373(14) 0.0284(14) 0.0104(11) 0.0049(10) 0.0027(11)
C26 0.0619(19) 0.0281(14) 0.0293(15) -0.0073(12) 0.0061(13) 0.0021(13)
C27 0.0409(15) 0.0285(13) 0.0294(14) -0.0020(11) 0.0104(11) -0.0007(11)
C13 0.0242(12) 0.0366(13) 0.0254(13) 0.0038(11) 0.0029(10) -0.0072(11)
C24 0.0373(15) 0.0277(13) 0.0392(16) -0.0052(12) -0.0112(12) -0.0019(11)
C19 0.0282(14) 0.0552(18) 0.0420(17) 0.0140(14) 0.0143(12) 0.0127(13)
C3 0.0287(13) 0.0289(13) 0.0330(14) 0.0065(11) 0.0035(11) 0.0000(11)
C12 0.0384(14) 0.0310(13) 0.0291(14) 0.0074(11) 0.0023(11) -0.0070(11)
C6 0.0273(13) 0.0374(14) 0.0341(15) 0.0091(12) -0.0044(11) -0.0075(11)
C25 0.0584(19) 0.0300(14) 0.0381(16) -0.0093(13) -0.0165(14) -0.0001(14)
C4 0.0327(14) 0.0335(14) 0.0409(16) 0.0082(12) 0.0082(12) -0.0102(11)
C17 0.0471(17) 0.0393(16) 0.0417(17) -0.0086(13) 0.0135(13) 0.0071(13)
C5 0.0258(13) 0.0450(16) 0.0467(17) 0.0090(14) -0.0020(12) -0.0159(12)
C15 0.0500(19) 0.0506(19) 0.084(3) -0.0399(18) 0.0170(17) -0.0225(16)
C18 0.0504(18) 0.0509(18) 0.0487(19) -0.0002(15) 0.0243(15) 0.0190(15)
C1 0.0415(17) 0.072(2) 0.071(2) 0.040(2) -0.0256(16) -0.0153(16)

loop_
_atom_type_symbol
_atom_type_description
_atom_type_scat_dispersion_real
_atom_type_scat_dispersion_imag
_atom_type_scat_source
C C 0.0033 0.0016 'International Tables Vol C Tables 4.2.6.8 and 6.1.1.4'
H H 0.0000 0.0000 'International Tables Vol C Tables 4.2.6.8 and 6.1.1.4'
N N 0.0061 0.0033 'International Tables Vol C Tables 4.2.6.8 and 6.1.1.4'
Cl Cl 0.1484 0.1585 'International Tables Vol C Tables 4.2.6.8 and 6.1.1.4'
Fe Fe 0.3463 0.8444 'International Tables Vol C Tables 4.2.6.8 and 6.1.1.4'
O O 0.0106 0.0060 'International Tables Vol C Tables 4.2.6.8 and 6.1.1.4'
Co Co 0.3494 0.9721 'International Tables Vol C Tables 4.2.6.8 and 6.1.1.4'

loop_
_geom_angle_atom_site_label_1
_geom_angle_atom_site_label_2
_geom_angle_atom_site_label_3
_geom_angle
O1 Co1 O4 107.62(7)
O1 Co1 N2 91.10(7)
O4 Co1 N2 90.90(7)
O1 Co1 N1 93.82(7)
O4 Co1 N1 90.60(7)
N2 Co1 N1 174.17(7)
O1 Co1 O2 156.05(7)
O4 Co1 O2 92.22(7)
N2 Co1 O2 74.94(6)
N1 Co1 O2 99.37(6)
O1 Co1 O3 85.67(7)
O4 Co1 O3 160.94(6)
N2 Co1 O3 102.71(6)
N1 Co1 O3 74.59(6)
O2 Co1 O3 78.77(7)
C22 N2 C21 119.56(19)
C22 N2 Co1 124.07(16)
C21 N2 Co1 116.16(14)
C14 O4 Co1 124.74(15)
C16 O2 C15 118.0(2)
C16 O2 Co1 113.52(14)
C15 O2 Co1 127.83(16)
C10 C11 C12 118.4(2)
C28 O1 Co1 128.96(15)
C2 O3 C1 118.4(2)
C2 O3 Co1 114.51(13)
C1 O3 Co1 126.75(16)
C8 N1 C7 120.38(19)
C8 N1 Co1 120.59(15)
C7 N1 Co1 118.21(14)
O4 C14 C13 119.3(2)
O4 C14 C9 124.3(2)
C13 C14 C9 116.4(2)
C10 C9 C8 116.6(2)
C10 C9 C14 119.1(2)
C8 C9 C14 124.2(2)
N1 C8 C9 126.7(2)
N2 C22 C23 126.6(2)
O2 C16 C17 123.9(2)
O2 C16 C21 115.1(2)
C17 C16 C21 121.1(2)
O1 C28 C27 119.2(2)
O1 C28 C23 124.1(2)
C27 C28 C23 116.7(2)
C24 C23 C22 116.2(2)
C24 C23 C28 119.1(2)
C22 C23 C28 124.7(2)
C20 C21 C16 118.0(2)
C20 C21 N2 126.0(2)
C16 C21 N2 116.0(2)
C11 C10 C9 122.3(2)
C3 C2 O3 123.9(2)
C3 C2 C7 121.4(2)
O3 C2 C7 114.8(2)
C6 C7 C2 117.6(2)
C6 C7 N1 125.2(2)
C2 C7 N1 117.13(19)
C19 C20 C21 121.1(2)
C27 C26 C25 120.7(3)
C26 C27 C28 122.4(3)
C12 C13 C14 122.8(2)
C25 C24 C23 122.1(3)
C20 C19 C18 119.7(3)
C2 C3 C4 119.6(2)
C13 C12 C11 120.9(2)
C5 C6 C7 121.4(2)
C24 C25 C26 118.8(2)
C3 C4 C5 120.2(2)
C16 C17 C18 119.5(3)
C6 C5 C4 119.8(2)
C17 C18 C19 120.5(3)

loop_
_geom_bond_atom_site_label_1
_geom_bond_atom_site_label_2
_geom_bond_distance
Co1 O1 1.9693(16)
Co1 O4 1.9749(16)
Co1 N2 2.0677(17)
Co1 N1 2.0707(18)
Co1 O2 2.2204(16)
Co1 O3 2.2528(16)
N2 C22 1.294(3)
N2 C21 1.420(3)
O4 C14 1.303(3)
O2 C16 1.377(3)
O2 C15 1.429(3)
C11 C10 1.367(3)
C11 C12 1.399(3)
O1 C28 1.301(3)
O3 C2 1.378(3)
O3 C1 1.418(3)
N1 C8 1.297(3)
N1 C7 1.417(3)
C14 C13 1.406(3)
C14 C9 1.436(3)
C9 C10 1.414(3)
C9 C8 1.430(3)
C22 C23 1.430(3)
C16 C17 1.377(3)
C16 C21 1.405(3)
C28 C27 1.412(3)
C28 C23 1.428(3)
C23 C24 1.412(3)
C21 C20 1.385(3)
C2 C3 1.375(3)
C2 C7 1.399(3)
C7 C6 1.387(3)
C20 C19 1.381(4)
C26 C27 1.367(3)
C26 C25 1.395(4)
C13 C12 1.363(3)
C24 C25 1.367(4)
C19 C18 1.381(4)
C3 C4 1.380(3)
C6 C5 1.379(3)
C4 C5 1.377(3)
C17 C18 1.380(4)
